data_7239715
loop_
_publ_author_name
'Xu, Zhongnan'
'Huang, Zhixing'
'Li, Yueheng'
'Kuniyil, Rositha'
'Zhang, Chao'
'Ackermann, Lutz'
'Ruan, Zhixiong'

_publ_section_title
;
 Catalyst-free, direct electrochemical synthesis of annulated medium-sized
 lactams through C--C bond cleavage
;
_journal_issue 4
_journal_name_full 'Green Chemistry'
_journal_page_first 1099
_journal_page_last 1104
_journal_paper_doi 10.1039/C9GC03901E
_journal_volume 22
_journal_year 2020
_chemical_formula_moiety 'C19 H16 F3 N O2'
_chemical_formula_sum 'C19 H16 F3 N O2'
_chemical_formula_weight 347.33
_space_group_crystal_system monoclinic
_space_group_IT_number 14
_space_group_name_Hall '-P 2ybc'
_space_group_name_H-M_alt 'P 1 21/c 1'
_atom_sites_solution_hydrogens geom
_atom_sites_solution_primary dual
_audit_creation_date 2019-06-14
_audit_creation_method
;
Olex2 1.2
(compiled 2018.05.29 svn.r3508 for OlexSys, GUI svn.r5506)
;
_audit_update_record
;
2019-08-22 deposited with the CCDC.	2019-12-11 downloaded from the CCDC.
;
_cell_angle_alpha 90
_cell_angle_beta 90.3156(16)
_cell_angle_gamma 90
_cell_formula_units_Z 4
_cell_length_a 15.4973(3)
_cell_length_b 10.5001(2)
_cell_length_c 9.92584(18)
_cell_measurement_reflns_used 4089
_cell_measurement_temperature 100.00(10)
_cell_measurement_theta_max 73.3460
_cell_measurement_theta_min 2.8270
_cell_volume 1615.14(5)
_computing_cell_refinement 'CrysAlisPro 1.171.38.43f (Rigaku OD, 2015)'
_computing_data_collection 'CrysAlisPro 1.171.38.43f (Rigaku OD, 2015)'
_computing_data_reduction 'CrysAlisPro 1.171.38.43f (Rigaku OD, 2015)'
_computing_molecular_graphics 'Olex2 (Dolomanov et al., 2009)'
_computing_publication_material 'Olex2 (Dolomanov et al., 2009)'
_computing_structure_refinement 'ShelXL (Sheldrick, 2015)'
_computing_structure_solution 'ShelXT (Sheldrick, 2015)'
_diffrn_ambient_environment N~2~
_diffrn_ambient_temperature 100.00(10)
_diffrn_detector 'CCD plate'
_diffrn_detector_area_resol_mean 5.2684
_diffrn_detector_type AtlasS2
_diffrn_measured_fraction_theta_full 0.998
_diffrn_measured_fraction_theta_max 0.967
_diffrn_measurement_details
;
List of Runs (angles in degrees, time in seconds):

  # Type    Start    End  Width  t~exp~   \w     \q     \k     \f   Frames
#--------------------------------------------------------------------------
  1  \w   -113.00 -13.00   1.00    1.00    --  -40.98 -57.00 -90.00  100
  2  \w   -115.00 -16.00   1.00    1.00    --  -40.98 -38.00 -30.00   99
  3  \w      5.00  81.00   1.00    1.00    --   40.98 -99.00 120.00   76
  4  \w     29.00 101.00   1.00    1.00    --  106.95 -95.00 -60.00   72
  5  \w     92.00 157.00   1.00    1.00    --  106.95  45.00  30.00   65
  6  \w    101.00 176.00   1.00    1.00    --  106.95 125.00-120.00   75
  7  \w     85.00 175.00   1.00    1.00    --  106.95  30.00 -60.00   90
  8  \w     37.00 118.00   1.00    1.00    --  106.95 -45.00 -60.00   81
  9  \w     58.00  91.00   1.00    1.00    --  106.95  15.00 -30.00   33
 10  \w    153.00 178.00   1.00    1.00    --  106.95  15.00 -30.00   25
 11  \w     52.00  77.00   1.00    1.00    --  106.95 -30.00 120.00   25
;
_diffrn_measurement_device 'four-circle diffractometer'
_diffrn_measurement_device_type 'SuperNova, Dual, Cu at zero, AtlasS2'
_diffrn_measurement_method '\w scans'
_diffrn_orient_matrix_type 'CrysAlisPro convention (1999,Acta A55,543-557)'
_diffrn_orient_matrix_UB_11 0.0507385000
_diffrn_orient_matrix_UB_12 0.0448916000
_diffrn_orient_matrix_UB_13 0.1252804000
_diffrn_orient_matrix_UB_21 0.0853914000
_diffrn_orient_matrix_UB_22 -0.0208195000
_diffrn_orient_matrix_UB_23 -0.0755232000
_diffrn_orient_matrix_UB_31 -0.0036909000
_diffrn_orient_matrix_UB_32 0.1381784000
_diffrn_orient_matrix_UB_33 -0.0517691000
_diffrn_radiation_monochromator mirror
_diffrn_radiation_probe x-ray
_diffrn_radiation_type CuK\a
_diffrn_radiation_wavelength 1.54184
_diffrn_reflns_av_R_equivalents 0.0167
_diffrn_reflns_av_unetI/netI 0.0187
_diffrn_reflns_Laue_measured_fraction_full 0.998
_diffrn_reflns_Laue_measured_fraction_max 0.967
_diffrn_reflns_limit_h_max 19
_diffrn_reflns_limit_h_min -19
_diffrn_reflns_limit_k_max 13
_diffrn_reflns_limit_k_min -10
_diffrn_reflns_limit_l_max 10
_diffrn_reflns_limit_l_min -12
_diffrn_reflns_number 6721
_diffrn_reflns_point_group_measured_fraction_full 0.998
_diffrn_reflns_point_group_measured_fraction_max 0.967
_diffrn_reflns_theta_full 67.684
_diffrn_reflns_theta_max 73.513
_diffrn_reflns_theta_min 2.851
_diffrn_source 'micro-focus sealed X-ray tube'
_diffrn_source_type 'SuperNova (Cu) X-ray Source'
_exptl_absorpt_coefficient_mu 0.989
_exptl_absorpt_correction_T_max 1.00000
_exptl_absorpt_correction_T_min 0.63945
_exptl_absorpt_correction_type multi-scan
_exptl_absorpt_process_details
;
CrysAlisPro 1.171.38.43f (Rigaku Oxford Diffraction, 2015)
Empirical absorption correction using spherical harmonics,
 implemented in SCALE3 ABSPACK scaling algorithm.
;
_exptl_crystal_colour colourless
_exptl_crystal_colour_primary colourless
_exptl_crystal_density_diffrn 1.428
_exptl_crystal_description block
_exptl_crystal_F_000 720
_exptl_crystal_size_max 0.14
_exptl_crystal_size_mid 0.12
_exptl_crystal_size_min 0.11
_refine_diff_density_max 0.268
_refine_diff_density_min -0.305
_refine_diff_density_rms 0.050
_refine_ls_extinction_method none
_refine_ls_goodness_of_fit_ref 1.053
_refine_ls_hydrogen_treatment constr
_refine_ls_matrix_type full
_refine_ls_number_parameters 226
_refine_ls_number_reflns 3139
_refine_ls_number_restraints 0
_refine_ls_restrained_S_all 1.053
_refine_ls_R_factor_all 0.0418
_refine_ls_R_factor_gt 0.0392
_refine_ls_shift/su_max 0.000
_refine_ls_shift/su_mean 0.000
_refine_ls_structure_factor_coef Fsqd
_refine_ls_weighting_details 'w=1/[\s^2^(Fo^2^)+(0.0612P)^2^+0.5201P] where P=(Fo^2^+2Fc^2^)/3'
_refine_ls_weighting_scheme calc
_refine_ls_wR_factor_gt 0.1040
_refine_ls_wR_factor_ref 0.1068
_reflns_Friedel_coverage 0.000
_reflns_number_gt 2916
_reflns_number_total 3139
_reflns_threshold_expression 'I > 2\s(I)'
_cod_data_source_file c9gc03901e2.cif
_cod_data_source_block 3-62
_cod_depositor_comments
;Adding full bibliography for 7239715.cif.

 Adding full bibliography for 7239715.cif.
;
_cod_original_cell_volume 1615.15(5)
_cod_database_code 7239715
_shelx_shelxl_version_number 2018/3
_shelx_space_group_comment
;
The symmetry employed for this shelxl refinement is uniquely defined
by the following loop, which should always be used as a source of
symmetry information in preference to the above space-group names.
They are only intended as comments.
;
_reflns_odcompleteness_completeness 99.87
_reflns_odcompleteness_iscentric 1
_reflns_odcompleteness_theta 66.97
_olex2_refinement_description
;
1. Fixed Uiso
 At 1.2 times of:
  All C(H) groups, All C(H,H) groups
2.a Secondary CH2 refined with riding coordinates:
 C11(H11A,H11B), C9(H9A,H9B), C7(H7A,H7B), C8(H8A,H8B)
2.b Aromatic/amide H refined with riding coordinates:
 C18(H18), C14(H14), C16(H16), C2(H2), C15(H15), C5(H5), C3(H3), C4(H4)
;
_olex2_submission_special_instructions 'No special instructions were received'
_oxdiff_exptl_absorpt_empirical_details
;
Empirical correction (ABSPACK) includes:
- Absorption correction using spherical harmonics
- Frame scaling
;
_oxdiff_exptl_absorpt_empirical_full_max 1.515
_oxdiff_exptl_absorpt_empirical_full_min 0.649

loop_
_space_group_symop_operation_xyz
'x, y, z'
'-x, y+1/2, -z+1/2'
'-x, -y, -z'
'x, -y-1/2, z-1/2'

loop_
_atom_site_label
_atom_site_type_symbol
_atom_site_fract_x
_atom_site_fract_y
_atom_site_fract_z
_atom_site_U_iso_or_equiv
_atom_site_adp_type
_atom_site_occupancy
_atom_site_site_symmetry_order
_atom_site_calc_flag
_atom_site_refinement_flags_posn
F3 F 0.45014(6) 0.67717(10) 0.23398(9) 0.0402(2) Uani 1 1 d .
F1 F 0.47226(6) 0.48207(9) 0.28769(9) 0.0378(2) Uani 1 1 d .
F2 F 0.49194(6) 0.62897(10) 0.43494(9) 0.0401(3) Uani 1 1 d .
O2 O 0.10373(6) 0.70233(9) 0.65108(9) 0.0263(2) Uani 1 1 d .
O1 O 0.10549(7) 0.44321(9) 1.02673(9) 0.0258(2) Uani 1 1 d .
N1 N 0.21454(7) 0.56386(10) 0.68419(11) 0.0183(2) Uani 1 1 d .
C1 C 0.26855(8) 0.49439(12) 0.77796(12) 0.0183(3) Uani 1 1 d .
C12 C 0.14414(8) 0.63339(12) 0.72694(13) 0.0192(3) Uani 1 1 d .
C17 C 0.34756(9) 0.57978(12) 0.37469(13) 0.0216(3) Uani 1 1 d .
C13 C 0.23861(8) 0.56577(12) 0.54483(13) 0.0188(3) Uani 1 1 d .
C10 C 0.09650(8) 0.47859(13) 0.91134(12) 0.0194(3) Uani 1 1 d .
C18 C 0.32529(8) 0.57855(12) 0.51034(13) 0.0203(3) Uani 1 1 d .
H18 H 0.367489 0.586118 0.576840 0.024 Uiso 1 1 calc R
C6 C 0.26057(8) 0.36240(13) 0.78894(13) 0.0203(3) Uani 1 1 d .
C19 C 0.44021(9) 0.59232(15) 0.33402(14) 0.0278(3) Uani 1 1 d .
C14 C 0.17611(9) 0.55236(12) 0.44448(13) 0.0216(3) Uani 1 1 d .
H14 H 0.118510 0.542037 0.467902 0.026 Uiso 1 1 calc R
C11 C 0.11841(9) 0.61521(12) 0.87288(13) 0.0208(3) Uani 1 1 d .
H11A H 0.068731 0.668557 0.891123 0.025 Uiso 1 1 calc R
H11B H 0.165357 0.644426 0.930055 0.025 Uiso 1 1 calc R
C16 C 0.28527(10) 0.56904(13) 0.27428(13) 0.0238(3) Uani 1 1 d .
H16 H 0.300991 0.571677 0.184039 0.029 Uiso 1 1 calc R
C2 C 0.32774(8) 0.56202(13) 0.85580(13) 0.0230(3) Uani 1 1 d .
H2 H 0.332254 0.649865 0.846209 0.028 Uiso 1 1 calc R
C15 C 0.19938(9) 0.55434(13) 0.30967(14) 0.0234(3) Uani 1 1 d .
H15 H 0.157366 0.545797 0.243026 0.028 Uiso 1 1 calc R
C5 C 0.31431(9) 0.30091(14) 0.88257(14) 0.0270(3) Uani 1 1 d .
H5 H 0.310561 0.212993 0.892241 0.032 Uiso 1 1 calc R
C3 C 0.37993(9) 0.49876(15) 0.94753(13) 0.0275(3) Uani 1 1 d .
H3 H 0.419497 0.543788 0.999761 0.033 Uiso 1 1 calc R
C9 C 0.05779(8) 0.39118(13) 0.80574(13) 0.0220(3) Uani 1 1 d .
H9A H 0.054588 0.436320 0.720592 0.026 Uiso 1 1 calc R
H9B H -0.000587 0.369308 0.831843 0.026 Uiso 1 1 calc R
C7 C 0.19490(9) 0.28667(13) 0.70997(13) 0.0229(3) Uani 1 1 d .
H7A H 0.218974 0.203769 0.689015 0.027 Uiso 1 1 calc R
H7B H 0.183138 0.329917 0.625495 0.027 Uiso 1 1 calc R
C8 C 0.10963(9) 0.26833(13) 0.78613(14) 0.0241(3) Uani 1 1 d .
H8A H 0.074217 0.207669 0.737098 0.029 Uiso 1 1 calc R
H8B H 0.122268 0.231954 0.873878 0.029 Uiso 1 1 calc R
C4 C 0.37277(9) 0.36795(16) 0.96091(14) 0.0298(3) Uani 1 1 d .
H4 H 0.407400 0.325003 1.022784 0.036 Uiso 1 1 calc R

loop_
_atom_site_aniso_label
_atom_site_aniso_U_11
_atom_site_aniso_U_22
_atom_site_aniso_U_33
_atom_site_aniso_U_23
_atom_site_aniso_U_13
_atom_site_aniso_U_12
F3 0.0367(5) 0.0467(6) 0.0372(5) 0.0126(4) 0.0135(4) -0.0031(4)
F1 0.0289(5) 0.0435(6) 0.0411(5) -0.0047(4) 0.0092(4) 0.0082(4)
F2 0.0263(4) 0.0602(6) 0.0337(5) -0.0056(4) 0.0026(4) -0.0124(4)
O2 0.0290(5) 0.0265(5) 0.0234(5) 0.0036(4) 0.0007(4) 0.0089(4)
O1 0.0317(5) 0.0273(5) 0.0185(5) 0.0019(4) -0.0006(4) 0.0013(4)
N1 0.0191(5) 0.0199(5) 0.0160(5) 0.0009(4) -0.0001(4) 0.0019(4)
C1 0.0173(6) 0.0230(7) 0.0146(6) 0.0010(5) 0.0013(4) 0.0020(5)
C12 0.0207(6) 0.0169(6) 0.0201(6) -0.0008(5) 0.0001(5) -0.0002(5)
C17 0.0230(6) 0.0194(6) 0.0224(7) -0.0002(5) 0.0026(5) 0.0005(5)
C13 0.0225(6) 0.0163(6) 0.0176(6) 0.0008(4) 0.0004(5) 0.0017(5)
C10 0.0165(6) 0.0234(7) 0.0182(6) -0.0003(5) 0.0018(5) 0.0028(5)
C18 0.0211(6) 0.0202(6) 0.0195(6) 0.0005(5) -0.0014(5) 0.0002(5)
C6 0.0193(6) 0.0232(7) 0.0185(6) -0.0006(5) 0.0028(5) 0.0035(5)
C19 0.0275(7) 0.0325(8) 0.0236(7) 0.0005(6) 0.0039(5) -0.0013(6)
C14 0.0210(6) 0.0207(6) 0.0233(7) -0.0005(5) -0.0010(5) 0.0014(5)
C11 0.0224(6) 0.0206(6) 0.0193(6) -0.0021(5) 0.0013(5) 0.0021(5)
C16 0.0315(7) 0.0225(7) 0.0174(6) -0.0007(5) 0.0018(5) 0.0021(5)
C2 0.0209(6) 0.0271(7) 0.0209(6) -0.0021(5) 0.0024(5) -0.0020(5)
C15 0.0272(7) 0.0228(7) 0.0201(7) -0.0019(5) -0.0048(5) 0.0027(5)
C5 0.0285(7) 0.0263(7) 0.0262(7) 0.0050(5) 0.0030(5) 0.0089(6)
C3 0.0186(6) 0.0449(9) 0.0191(6) -0.0035(6) -0.0009(5) -0.0005(6)
C9 0.0206(6) 0.0241(7) 0.0213(6) -0.0002(5) -0.0015(5) -0.0031(5)
C7 0.0270(7) 0.0196(6) 0.0221(6) -0.0020(5) 0.0017(5) 0.0009(5)
C8 0.0264(7) 0.0218(7) 0.0239(7) -0.0018(5) -0.0001(5) -0.0036(5)
C4 0.0232(7) 0.0436(9) 0.0228(7) 0.0048(6) -0.0017(5) 0.0117(6)

loop_
_atom_type_symbol
_atom_type_description
_atom_type_scat_dispersion_real
_atom_type_scat_dispersion_imag
_atom_type_scat_source
C C 0.0181 0.0091 'International Tables Vol C Tables 4.2.6.8 and 6.1.1.4'
H H 0.0000 0.0000 'International Tables Vol C Tables 4.2.6.8 and 6.1.1.4'
F F 0.0727 0.0534 'International Tables Vol C Tables 4.2.6.8 and 6.1.1.4'
N N 0.0311 0.0180 'International Tables Vol C Tables 4.2.6.8 and 6.1.1.4'
O O 0.0492 0.0322 'International Tables Vol C Tables 4.2.6.8 and 6.1.1.4'

loop_
_geom_angle_atom_site_label_1
_geom_angle_atom_site_label_2
_geom_angle_atom_site_label_3
_geom_angle
C12 N1 C1 121.62(10)
C12 N1 C13 119.91(10)
C13 N1 C1 118.36(10)
C6 C1 N1 119.99(11)
C2 C1 N1 118.53(12)
C2 C1 C6 121.47(12)
O2 C12 N1 121.96(12)
O2 C12 C11 121.96(11)
N1 C12 C11 116.05(11)
C18 C17 C19 120.28(12)
C16 C17 C18 121.23(13)
C16 C17 C19 118.49(12)
C18 C13 N1 119.59(11)
C14 C13 N1 120.31(12)
C14 C13 C18 120.08(12)
O1 C10 C11 120.08(12)
O1 C10 C9 120.76(12)
C9 C10 C11 119.03(11)
C17 C18 C13 118.86(12)
C1 C6 C5 117.15(12)
C1 C6 C7 122.89(11)
C5 C6 C7 119.90(12)
F3 C19 C17 111.78(12)
F1 C19 F3 105.94(11)
F1 C19 C17 111.91(12)
F2 C19 F3 107.00(12)
F2 C19 F1 106.48(12)
F2 C19 C17 113.26(11)
C13 C14 C15 120.31(12)
C12 C11 C10 114.71(10)
C15 C16 C17 119.45(12)
C3 C2 C1 120.10(13)
C16 C15 C14 120.04(12)
C4 C5 C6 121.54(13)
C4 C3 C2 119.50(13)
C10 C9 C8 113.08(11)
C6 C7 C8 112.94(11)
C9 C8 C7 114.17(11)
C3 C4 C5 120.23(13)

loop_
_geom_bond_atom_site_label_1
_geom_bond_atom_site_label_2
_geom_bond_distance
F3 C19 1.3436(17)
F1 C19 1.3420(18)
F2 C19 1.3362(17)
O2 C12 1.2157(16)
O1 C10 1.2114(16)
N1 C1 1.4459(16)
N1 C12 1.3816(17)
N1 C13 1.4348(16)
C1 C6 1.3957(19)
C1 C2 1.3909(18)
C12 C11 1.5166(17)
C17 C18 1.3919(18)
C17 C19 1.4994(19)
C17 C16 1.3884(19)
C13 C18 1.3945(18)
C13 C14 1.3927(18)
C10 C11 1.5232(18)
C10 C9 1.5147(18)
C6 C5 1.4021(18)
C6 C7 1.5078(18)
C14 C15 1.3879(19)
C16 C15 1.387(2)
C2 C3 1.384(2)
C5 C4 1.383(2)
C3 C4 1.384(2)
C9 C8 1.5326(19)
C7 C8 1.5382(18)
